data_4511732
loop_
_publ_author_name
'Ramirez-Montes, Pedro I.'
'Ochoa, Mar\'ia E.'
'Santillan, Rosa'
'Ram\'irez, Daniel J.'
'Farf\'an, Norberto'

_publ_section_title
;
 Steroidal Wheel-and-Axle Host Type Molecules: Insights from Awkward
 Shape, Conformation,Z&#x2032; &gt; 1 and Packing
;
_journal_issue 9
_journal_name_full 'Crystal Growth &amp; Design'
_journal_page_first 4681
_journal_paper_doi 10.1021/cg500772f
_journal_volume 14
_journal_year 2014
_chemical_absolute_configuration syn
_chemical_formula_moiety 'C48 H56 F2 O4, C2 H3 N'
_chemical_formula_sum 'C50 H59 F2 N O4'
_chemical_formula_weight 774.98
_chemical_melting_point 463.6(5)
_chemical_name_systematic
;
1,4-bis(18a-Homo-17?-hydroxy-17?-ethynyl-4-estren-3-one) -2,3-difluorobenzene
;
_space_group_crystal_system monoclinic
_space_group_IT_number 4
_space_group_name_Hall 'P 2yb'
_space_group_name_H-M_alt 'P 1 21 1'
_symmetry_space_group_name_Hall 'P 2yb'
_symmetry_space_group_name_H-M 'P 1 21 1'
_atom_sites_solution_hydrogens mixed
_audit_conform_dict_location ftp://ftp.iucr.org/pub/cif_core.dic
_audit_conform_dict_name cif_core.dic
_audit_conform_dict_version 2.4.3
_audit_creation_date 2014-05-19
_audit_creation_method 'WinGX routine CIF_UPDATE'
_cell_angle_alpha 90.0000
_cell_angle_beta 96.0156(7)
_cell_angle_gamma 90.0000
_cell_formula_units_Z 4
_cell_length_a 13.48220(20)
_cell_length_b 13.48610(20)
_cell_length_c 24.19210(40)
_cell_measurement_reflns_used 123915
_cell_measurement_temperature 298(2)
_cell_measurement_theta_max 27.48
_cell_measurement_theta_min 2.91
_cell_measurement_wavelength 0.71073
_cell_volume 4374.44(12)
_computing_cell_refinement 'HKL Scalepack (Otwinowski & Minor 1997)'
_computing_data_collection 'Collect (Bruker AXS BV, 1997-2004)'
_computing_data_reduction 'HKL Denzo and Scalepack (Otwinowski & Minor 1997)'
_computing_molecular_graphics 'ORTEP-3 for Windows (Farrugia, 2012)'
_computing_publication_material 'WinGX publication routines (Farrugia, 2012)'
_computing_structure_refinement 'SHELXL-2013 (Sheldrick, 2013)'
_computing_structure_solution 'SIR-92 (Altomare et al., 1994)'
_diffrn_ambient_temperature 298(2)
_diffrn_detector 'CCD plate'
_diffrn_detector_area_resol_mean 9
_diffrn_measured_fraction_theta_full 0.984
_diffrn_measured_fraction_theta_max 0.985
_diffrn_measurement_device '95mm CCD camera on \k-goniostat'
_diffrn_measurement_device_type KappaCCD
_diffrn_measurement_method 'CCD rotation images, thick slices'
_diffrn_orient_matrix_UB_11 -0.045624
_diffrn_orient_matrix_UB_12 0.020276
_diffrn_orient_matrix_UB_13 -0.033349
_diffrn_orient_matrix_UB_21 0.058163
_diffrn_orient_matrix_UB_22 0.003779
_diffrn_orient_matrix_UB_23 -0.022392
_diffrn_orient_matrix_UB_31 -0.009902
_diffrn_orient_matrix_UB_32 -0.071224
_diffrn_orient_matrix_UB_33 -0.010682
_diffrn_radiation_monochromator 'horizonally mounted graphite crystal'
_diffrn_radiation_probe x-ray
_diffrn_radiation_type MoK\a
_diffrn_radiation_wavelength 0.71073
_diffrn_reflns_av_R_equivalents 0.0593
_diffrn_reflns_Laue_measured_fraction_full 0.984
_diffrn_reflns_Laue_measured_fraction_max 0.985
_diffrn_reflns_limit_h_max 17
_diffrn_reflns_limit_h_min -17
_diffrn_reflns_limit_k_max 17
_diffrn_reflns_limit_k_min -17
_diffrn_reflns_limit_l_max 31
_diffrn_reflns_limit_l_min -27
_diffrn_reflns_number 56076
_diffrn_reflns_point_group_measured_fraction_full 0.97
_diffrn_reflns_point_group_measured_fraction_max 0.967
_diffrn_reflns_reduction_process
;
        Scaled and merged with Sortav
        R.H. Blessing, (1987) Cryst. Rev. 1, 3-58
        R.H. Blessing, (1989) J. Appl. Cryst. 22, 396-397
;
_diffrn_reflns_theta_full 25.242
_diffrn_reflns_theta_max 27.511
_diffrn_reflns_theta_min 3.093
_diffrn_source 'Enraf Nonius FR590'
_exptl_absorpt_coefficient_mu 0.079
_exptl_absorpt_correction_T_max 1.0835
_exptl_absorpt_correction_T_min 0.9302
_exptl_absorpt_correction_type multi-scan
_exptl_absorpt_process_details
;
[c.f. r.h. blessing, acta cryst. (1995), a51, 33-38]
;
_exptl_crystal_colour colorless
_exptl_crystal_density_diffrn 1.177
_exptl_crystal_density_method 'not measured'
_exptl_crystal_description Plate
_exptl_crystal_F_000 1660
_exptl_crystal_size_max 0.4
_exptl_crystal_size_mid 0.3
_exptl_crystal_size_min 0.125
_refine_diff_density_max 0.197
_refine_diff_density_min -0.176
_refine_diff_density_rms 0.038
_refine_ls_extinction_method none
_refine_ls_goodness_of_fit_ref 1.108
_refine_ls_hydrogen_treatment mixed
_refine_ls_matrix_type full
_refine_ls_number_constraints 0
_refine_ls_number_parameters 1050
_refine_ls_number_reflns 19469
_refine_ls_number_restraints 1
_refine_ls_restrained_S_all 1.108
_refine_ls_R_factor_all 0.1203
_refine_ls_R_factor_gt 0.0767
_refine_ls_shift/su_max 0
_refine_ls_shift/su_mean 0
_refine_ls_structure_factor_coef Fsqd
_refine_ls_weighting_details
;
 w=1/[\s^2^(Fo^2^)+(0.0637P)^2^+1.8799P]
 where P=(Fo^2^+2Fc^2^)/3
;
_refine_ls_weighting_scheme calc
_refine_ls_wR_factor_gt 0.1694
_refine_ls_wR_factor_ref 0.1904
_reflns_number_gt 13060
_reflns_number_total 19469
_reflns_threshold_expression 'I > 2\s(I)'
_cod_data_source_file compound_4.cif
_cod_data_source_block LEVO_2F_SAN770
_cod_depositor_comments
;
The following automatic conversions were performed:

'_chemical_melting_point' value '
463.15 - 464.15' was changed to
'463.6(5)' - the average value was taken and precision was estimated.

Automatic conversion script
Id: cif_fix_values 2281 2013-09-26 08:29:07Z andrius 

 Adding full bibliography for 4511730--4511732.cif.
;
_cod_original_cell_volume 4374.442(116)
_cod_database_code 4511732

loop_
_space_group_symop_operation_xyz
'x, y, z'
'-x, y+1/2, -z'

loop_
_atom_site_label
_atom_site_type_symbol
_atom_site_fract_x
_atom_site_fract_y
_atom_site_fract_z
_atom_site_U_iso_or_equiv
_atom_site_adp_type
_atom_site_occupancy
_atom_site_calc_flag
C2S2 C 0.2806(8) 0.7816(7) 0.2482(4) 0.117(3) Uani 1 d
C1S1 C 0.3358(8) 0.8571(7) 0.2761(4) 0.121(3) Uani 1 d
H1S1 H 0.2922 0.9109 0.2832 0.181 Uiso 1 calc
H1S2 H 0.3856 0.8803 0.2536 0.181 Uiso 1 calc
H1S3 H 0.3676 0.8322 0.3107 0.181 Uiso 1 calc
C1S C 0.3080(8) 0.4017(7) 0.7278(4) 0.117(3) Uani 1 d
H1S4 H 0.2674 0.4086 0.7579 0.176 Uiso 1 calc
H1S5 H 0.3599 0.3542 0.7378 0.176 Uiso 1 calc
H1S6 H 0.2676 0.3793 0.6952 0.176 Uiso 1 calc
C13 C -0.0961(3) 0.1445(4) 0.4168(2) 0.0484(11) Uani 1 d
C2S C 0.3509(5) 0.4942(6) 0.7170(3) 0.0820(18) Uani 1 d
C24A C 0.2545(4) 0.4691(4) 0.4090(2) 0.0501(11) Uani 1 d
C9B C -0.0158(4) 1.0524(4) 0.0433(2) 0.0502(11) Uani 1 d
H9B H 0.0395 1.0056 0.0419 0.06 Uiso 1 calc
C9 C -0.0331(4) 0.1804(4) 0.5372(2) 0.0534(12) Uani 1 d
H9 H 0.0137 0.2354 0.5346 0.064 Uiso 1 calc
C10B C -0.0248(4) 1.0722(4) 0.1053(2) 0.0516(12) Uani 1 d
H10B H -0.0829 1.1156 0.1067 0.062 Uiso 1 calc
C14B C 0.0158(4) 1.1235(4) -0.0480(2) 0.0559(13) Uani 1 d
H14B H 0.0673 1.0728 -0.05 0.067 Uiso 1 calc
C20 C -0.0242(4) 0.2592(4) 0.3512(2) 0.0558(12) Uani 1 d
C21C C 0.3560(4) 0.6035(4) -0.1354(2) 0.0599(13) Uani 1 d
C22A C 0.2926(4) 0.5088(4) 0.3637(2) 0.0525(12) Uani 1 d
C8B C 0.0125(4) 1.1457(3) 0.0131(2) 0.0529(12) Uani 1 d
H8B H -0.0397 1.1953 0.0163 0.064 Uiso 1 calc
C22 C 0.1251(4) 0.3844(4) 0.3515(2) 0.0513(12) Uani 1 d
C12A C 0.4711(4) 0.7568(4) 0.4738(2) 0.0552(12) Uani 1 d
H12A H 0.4251 0.7013 0.4726 0.066 Uiso 1 calc
H12B H 0.4374 0.8118 0.454 0.066 Uiso 1 calc
C18 C -0.1692(4) 0.0548(4) 0.4170(2) 0.0582(13) Uani 1 d
H18A H -0.1919 0.05 0.4537 0.07 Uiso 1 calc
H18B H -0.2271 0.0685 0.3909 0.07 Uiso 1 calc
C12B C -0.1016(4) 0.9830(3) -0.0475(2) 0.0572(13) Uani 1 d
H12C H -0.048 0.9365 -0.0518 0.069 Uiso 1 calc
H12D H -0.1633 0.9538 -0.0643 0.069 Uiso 1 calc
C8A C 0.6482(4) 0.6665(4) 0.5391(2) 0.0534(12) Uani 1 d
H8A H 0.6968 0.7205 0.5391 0.064 Uiso 1 calc
C24 C 0.1720(4) 0.4078(4) 0.4025(2) 0.0527(12) Uani 1 d
C18A C 0.6337(4) 0.8175(4) 0.4410(2) 0.0601(14) Uani 1 d
H18C H 0.6734 0.8257 0.4765 0.072 Uiso 1 calc
H18D H 0.6791 0.8018 0.4137 0.072 Uiso 1 calc
C13B C -0.0820(4) 1.0788(3) -0.0772(2) 0.0578(13) Uani 1 d
C22C C 0.2845(4) 0.6822(4) -0.1393(2) 0.0563(12) Uani 1 d
C5A C 0.6569(4) 0.6600(4) 0.6595(2) 0.0595(13) Uani 1 d
C9A C 0.5607(4) 0.7042(4) 0.5681(2) 0.0509(11) Uani 1 d
H9A H 0.5151 0.6481 0.5705 0.061 Uiso 1 calc
C12 C 0.0083(3) 0.1170(4) 0.4431(2) 0.0498(11) Uani 1 d
H12E H 0.0538 0.1714 0.4387 0.06 Uiso 1 calc
H12F H 0.0321 0.0593 0.4246 0.06 Uiso 1 calc
C17A C 0.5457(4) 0.6787(5) 0.3862(2) 0.0618(14) Uani 1 d
C5B C 0.0623(4) 1.1276(4) 0.1333(2) 0.0596(13) Uani 1 d
C21 C 0.0424(4) 0.3176(4) 0.3479(2) 0.0601(13) Uani 1 d
C18B C -0.1704(5) 1.1519(4) -0.0785(3) 0.0691(15) Uani 1 d
H18E H -0.1667 1.1854 -0.0429 0.083 Uiso 1 calc
H18F H -0.1619 1.2018 -0.1065 0.083 Uiso 1 calc
C11B C -0.1090(4) 1.0014(4) 0.0142(2) 0.0550(12) Uani 1 d
H11A H -0.1187 0.9385 0.0323 0.066 Uiso 1 calc
H11B H -0.1668 1.0425 0.0182 0.066 Uiso 1 calc
C2B C -0.0446(5) 0.9977(5) 0.1996(2) 0.0772(17) Uani 1 d
H2B1 H -0.1011 1.0391 0.2062 0.093 Uiso 1 calc
H2B2 H -0.0516 0.9352 0.2186 0.093 Uiso 1 calc
C10 C -0.0338(4) 0.1577(5) 0.5999(2) 0.0636(14) Uani 1 d
H10 H -0.0817 0.1038 0.603 0.076 Uiso 1 calc
C11A C 0.5010(4) 0.7865(4) 0.5343(2) 0.0543(12) Uani 1 d
H11C H 0.4414 0.8016 0.5518 0.065 Uiso 1 calc
H11D H 0.5413 0.8462 0.535 0.065 Uiso 1 calc
C21A C 0.3809(4) 0.5690(4) 0.3716(2) 0.0583(13) Uani 1 d
C13C C 0.5595(4) 0.4603(3) -0.0726(2) 0.0524(12) Uani 1 d
C14 C -0.1322(3) 0.2340(4) 0.4494(2) 0.0507(11) Uani 1 d
H14 H -0.083 0.2866 0.4462 0.061 Uiso 1 calc
C15 C -0.2266(4) 0.2671(5) 0.4138(2) 0.0711(16) Uani 1 d
H15A H -0.2388 0.3372 0.4189 0.085 Uiso 1 calc
H15B H -0.2841 0.2299 0.4231 0.085 Uiso 1 calc
C11 C 0.0061(4) 0.0947(4) 0.5050(2) 0.0554(12) Uani 1 d
H11E H -0.0355 0.037 0.5089 0.066 Uiso 1 calc
H11F H 0.0731 0.0786 0.5211 0.066 Uiso 1 calc
C18C C 0.6483(5) 0.3884(4) -0.0770(3) 0.0657(15) Uani 1 d
H18G H 0.6694 0.3631 -0.0401 0.079 Uiso 1 calc
H18H H 0.6243 0.3325 -0.0998 0.079 Uiso 1 calc
C21B C 0.0755(5) 0.9182(4) -0.1443(2) 0.0646(15) Uani 1 d
C14C C 0.4860(4) 0.4204(4) -0.0337(2) 0.0560(13) Uani 1 d
H14C H 0.4326 0.4697 -0.0345 0.067 Uiso 1 calc
C1B C -0.0466(5) 0.9783(4) 0.1374(2) 0.0695(15) Uani 1 d
H1B1 H -0.1117 0.9529 0.1234 0.083 Uiso 1 calc
H1B2 H 0.0026 0.9281 0.1313 0.083 Uiso 1 calc
C23A C 0.2450(4) 0.4872(4) 0.3113(2) 0.0655(15) Uani 1 d
H23A H 0.2694 0.5141 0.28 0.079 Uiso 1 calc
C19 C -0.1266(5) -0.0455(4) 0.4025(3) 0.0743(17) Uani 1 d
H19A H -0.1002 -0.041 0.3672 0.111 Uiso 1 calc
H19B H -0.1784 -0.0946 0.4004 0.111 Uiso 1 calc
H19C H -0.0743 -0.0641 0.4306 0.111 Uiso 1 calc
C9C C 0.5703(5) 0.5084(4) 0.0480(2) 0.0613(14) Uani 1 d
H9C H 0.5142 0.5547 0.0478 0.074 Uiso 1 calc
C24C C 0.2591(4) 0.7291(4) -0.0913(2) 0.0519(12) Uani 1 d
C19A C 0.5829(5) 0.9165(5) 0.4250(3) 0.0759(17) Uani 1 d
H19D H 0.5355 0.9072 0.3929 0.114 Uiso 1 calc
H19E H 0.6323 0.9639 0.4166 0.114 Uiso 1 calc
H19F H 0.5492 0.9403 0.4554 0.114 Uiso 1 calc
C17B C -0.0514(5) 1.0695(4) -0.1382(2) 0.0687(16) Uani 1 d
C10A C 0.5933(4) 0.7379(4) 0.6282(2) 0.0566(12) Uani 1 d
H10A H 0.6352 0.7968 0.6258 0.068 Uiso 1 calc
C13A C 0.5625(3) 0.7277(4) 0.4454(2) 0.0526(12) Uani 1 d
C12C C 0.5953(4) 0.5614(3) -0.0500(2) 0.0572(13) Uani 1 d
H12G H 0.6447 0.5877 -0.0725 0.069 Uiso 1 calc
H12H H 0.5395 0.6072 -0.0522 0.069 Uiso 1 calc
C6 C -0.1660(5) 0.2925(5) 0.6028(3) 0.0792(18) Uani 1 d
H6A H -0.1756 0.3557 0.6207 0.095 Uiso 1 calc
H6B H -0.2218 0.2502 0.6092 0.095 Uiso 1 calc
C11C C 0.6406(4) 0.5525(4) 0.0100(2) 0.0630(14) Uani 1 d
H11G H 0.6999 0.5115 0.0113 0.076 Uiso 1 calc
H11H H 0.6609 0.6179 0.0236 0.076 Uiso 1 calc
C7A C 0.6989(4) 0.5804(5) 0.5711(2) 0.0693(15) Uani 1 d
H7A1 H 0.6518 0.5262 0.5726 0.083 Uiso 1 calc
H7A2 H 0.7541 0.5569 0.552 0.083 Uiso 1 calc
C24B C 0.1917(4) 0.8050(4) -0.0937(2) 0.0532(12) Uani 1 d
C1A C 0.5062(5) 0.7683(5) 0.6592(2) 0.0686(15) Uani 1 d
H1A1 H 0.4537 0.7192 0.6525 0.082 Uiso 1 calc
H1A2 H 0.4802 0.8311 0.6444 0.082 Uiso 1 calc
C23C C 0.2372(5) 0.7152(4) -0.1898(2) 0.0687(16) Uani 1 d
H23C H 0.2522 0.6855 -0.2226 0.082 Uiso 1 calc
C6B C 0.1048(5) 1.2099(4) 0.1015(3) 0.0712(16) Uani 1 d
H6B1 H 0.1715 1.2245 0.1186 0.085 Uiso 1 calc
H6B2 H 0.0645 1.2688 0.1046 0.085 Uiso 1 calc
C22B C 0.1447(4) 0.8388(4) -0.1436(2) 0.0567(12) Uani 1 d
C5 C -0.0714(5) 0.2460(5) 0.6294(2) 0.0689(16) Uani 1 d
C23 C 0.1616(4) 0.4262(4) 0.3050(2) 0.0657(15) Uani 1 d
H23 H 0.1301 0.4131 0.2697 0.079 Uiso 1 calc
C4A C 0.6476(5) 0.6374(5) 0.7131(2) 0.0719(16) Uani 1 d
H4A H 0.6848 0.5847 0.7291 0.086 Uiso 1 calc
C20A C 0.4551(4) 0.6173(4) 0.3804(2) 0.0577(13) Uani 1 d
C16C C 0.4369(5) 0.3570(5) -0.1267(3) 0.0786(18) Uani 1 d
H16A H 0.3687 0.3627 -0.1436 0.094 Uiso 1 calc
H16B H 0.4708 0.307 -0.1466 0.094 Uiso 1 calc
C7B C 0.1102(4) 1.1878(4) 0.0405(2) 0.0647(14) Uani 1 d
H7B1 H 0.1634 1.1407 0.0368 0.078 Uiso 1 calc
H7B2 H 0.1259 1.2483 0.0216 0.078 Uiso 1 calc
C8 C -0.1351(3) 0.2173(4) 0.5109(2) 0.0515(12) Uani 1 d
H8 H -0.1842 0.1652 0.5156 0.062 Uiso 1 calc
C20B C 0.0183(5) 0.9857(4) -0.1419(2) 0.0692(15) Uani 1 d
C8C C 0.5258(5) 0.4093(4) 0.0267(2) 0.0605(14) Uani 1 d
H8C H 0.5794 0.3599 0.0292 0.073 Uiso 1 calc
C15A C 0.6910(5) 0.6020(5) 0.4423(3) 0.0761(17) Uani 1 d
H15C H 0.7063 0.5329 0.4505 0.091 Uiso 1 calc
H15D H 0.7522 0.6403 0.4475 0.091 Uiso 1 calc
C17 C -0.1062(4) 0.1903(4) 0.3567(2) 0.0581(13) Uani 1 d
C20C C 0.4162(4) 0.5394(4) -0.1311(2) 0.0599(13) Uani 1 d
C4B C 0.0983(5) 1.1100(5) 0.1864(3) 0.0765(17) Uani 1 d
H4B H 0.1582 1.1396 0.2001 0.092 Uiso 1 calc
C23B C 0.1684(5) 0.7911(5) -0.1920(2) 0.0718(17) Uani 1 d
H23B H 0.1372 0.8111 -0.2263 0.086 Uiso 1 calc
C19C C 0.7399(5) 0.4312(6) -0.1010(3) 0.091(2) Uani 1 d
H19G H 0.7188 0.4707 -0.1331 0.137 Uiso 1 calc
H19H H 0.7814 0.378 -0.1114 0.137 Uiso 1 calc
H19I H 0.7769 0.4718 -0.0735 0.137 Uiso 1 calc
C2A C 0.5335(6) 0.7788(5) 0.7220(3) 0.0817(19) Uani 1 d
H2A1 H 0.5771 0.8356 0.7291 0.098 Uiso 1 calc
H2A2 H 0.4733 0.7913 0.7396 0.098 Uiso 1 calc
C15B C 0.0411(6) 1.2080(4) -0.0875(3) 0.0763(17) Uani 1 d
H15E H 0.0059 1.2684 -0.0799 0.092 Uiso 1 calc
H15F H 0.1122 1.2213 -0.0837 0.092 Uiso 1 calc
C3A C 0.5832(5) 0.6904(5) 0.7471(2) 0.0733(17) Uani 1 d
C15C C 0.4391(5) 0.3287(4) -0.0646(2) 0.0725(16) Uani 1 d
H15G H 0.3723 0.3166 -0.0547 0.087 Uiso 1 calc
H15H H 0.4795 0.2701 -0.0562 0.087 Uiso 1 calc
C7 C -0.1667(5) 0.3094(5) 0.5405(3) 0.0703(16) Uani 1 d
H7A H -0.2333 0.3285 0.5251 0.084 Uiso 1 calc
H7B H -0.1218 0.3635 0.5341 0.084 Uiso 1 calc
C4 C -0.0250(5) 0.2807(5) 0.6765(3) 0.0790(18) Uani 1 d
H4 H -0.0471 0.3401 0.6905 0.095 Uiso 1 calc
C16B C 0.0062(6) 1.1685(5) -0.1453(3) 0.085(2) Uani 1 d
H16C H 0.063 1.1567 -0.1659 0.102 Uiso 1 calc
H16D H -0.0373 1.2164 -0.1656 0.102 Uiso 1 calc
C1 C 0.0671(5) 0.1211(6) 0.6265(2) 0.0829(19) Uani 1 d
H1A H 0.0765 0.0529 0.6154 0.1 Uiso 1 calc
H1B H 0.1194 0.1606 0.6128 0.1 Uiso 1 calc
C14A C 0.6142(4) 0.6414(4) 0.4791(2) 0.0574(13) Uani 1 d
H14A H 0.5638 0.5893 0.4801 0.069 Uiso 1 calc
C7C C 0.4461(5) 0.3737(5) 0.0622(3) 0.0795(18) Uani 1 d
H7C1 H 0.3888 0.4174 0.0564 0.095 Uiso 1 calc
H7C2 H 0.4248 0.3077 0.0502 0.095 Uiso 1 calc
C3 C 0.0583(6) 0.2307(6) 0.7072(3) 0.085(2) Uani 1 d
C16 C -0.2057(4) 0.2459(5) 0.3538(2) 0.0691(15) Uani 1 d
H16E H -0.2587 0.2057 0.3351 0.083 Uiso 1 calc
H16F H -0.2017 0.3074 0.3334 0.083 Uiso 1 calc
C3B C 0.0474(5) 1.0464(5) 0.2233(3) 0.0795(18) Uani 1 d
C19B C -0.2753(5) 1.1076(5) -0.0906(3) 0.090(2) Uani 1 d
H19J H -0.279 1.0698 -0.1244 0.135 Uiso 1 calc
H19K H -0.3235 1.1602 -0.0946 0.135 Uiso 1 calc
H19L H -0.2889 1.0652 -0.0605 0.135 Uiso 1 calc
C16A C 0.6398(5) 0.6140(6) 0.3830(3) 0.088(2) Uani 1 d
H16G H 0.6212 0.5497 0.3673 0.106 Uiso 1 calc
H16H H 0.6846 0.6457 0.3596 0.106 Uiso 1 calc
C2 C 0.0770(6) 0.1268(6) 0.6895(3) 0.093(2) Uani 1 d
H2A H 0.0293 0.0824 0.704 0.112 Uiso 1 calc
H2B H 0.1435 0.1064 0.7044 0.112 Uiso 1 calc
C6A C 0.7369(5) 0.6117(5) 0.6296(3) 0.0756(16) Uani 1 d
H6A1 H 0.7622 0.554 0.6505 0.091 Uiso 1 calc
H6A2 H 0.7918 0.6578 0.6281 0.091 Uiso 1 calc
C17C C 0.4917(4) 0.4589(4) -0.1285(2) 0.0610(14) Uani 1 d
C6C C 0.4824(8) 0.3711(6) 0.1237(3) 0.108(3) Uani 1 d
H6C1 H 0.4256 0.3619 0.1446 0.13 Uiso 1 calc
H6C2 H 0.5263 0.3146 0.131 0.13 Uiso 1 calc
O17A O 0.5349(4) 0.7521(4) 0.34360(18) 0.0827(14) Uani 1 d
O17 O -0.1106(3) 0.1190(3) 0.31278(16) 0.0705(11) Uani 1 d
O17C O 0.5407(4) 0.4617(4) -0.17706(19) 0.0757(13) Uani 1 d
O17B O -0.1314(4) 1.0526(4) -0.17973(18) 0.0887(15) Uani 1 d
O3B O 0.0752(4) 1.0397(5) 0.2732(2) 0.1155(19) Uani 1 d
O3 O 0.1095(5) 0.2682(5) 0.7464(2) 0.1152(19) Uani 1 d
O3A O 0.5756(5) 0.6662(4) 0.79530(18) 0.1019(16) Uani 1 d
F1A F 0.2968(2) 0.4891(3) 0.46043(12) 0.0713(9) Uani 1 d
F1 F 0.1391(3) 0.3692(3) 0.44901(13) 0.0744(9) Uani 1 d
F50 F 0.3025(3) 0.6998(2) -0.04145(13) 0.0728(9) Uani 1 d
F60 F 0.1703(3) 0.8465(3) -0.04609(13) 0.0741(9) Uani 1 d
NS2 N 0.2348(12) 0.7223(9) 0.2271(5) 0.222(7) Uani 1 d
N1S N 0.3824(7) 0.5693(7) 0.7072(4) 0.136(3) Uani 1 d
C1C C 0.6618(8) 0.5973(6) 0.1308(3) 0.120(3) Uani 1 d
H1C1 H 0.7273 0.6037 0.1179 0.143 Uiso 1 calc
H1C2 H 0.6212 0.6521 0.1155 0.143 Uiso 1 calc
C2C C 0.6721(14) 0.6039(10) 0.1937(5) 0.186(8) Uani 1 d
H2C1 H 0.7158 0.5515 0.2094 0.223 Uiso 1 calc
H2C2 H 0.7016 0.667 0.2055 0.223 Uiso 1 calc
C3C C 0.5775(18) 0.5945(11) 0.2131(4) 0.188(9) Uani 1 d
C4C C 0.5155(10) 0.5102(7) 0.1899(3) 0.148(5) Uani 1 d
H4C H 0.4611 0.49 0.2077 0.177 Uiso 1 calc
C5C C 0.5363(8) 0.4623(6) 0.1436(3) 0.108(3) Uani 1 d
C10C C 0.6140(6) 0.4987(5) 0.1089(3) 0.082(2) Uani 1 d
H10C H 0.667 0.4487 0.1105 0.098 Uiso 1 calc
O3C O 0.5507(13) 0.6443(7) 0.2511(3) 0.287(8) Uani 1 d
H17A H 0.525(5) 0.718(5) 0.314(3) 0.08(2) Uiso 1 d
H17 H -0.047(5) 0.099(4) 0.311(2) 0.058(16) Uiso 1 d
H17C H 0.557(6) 0.504(6) -0.186(4) 0.09(3) Uiso 1 d
H17B H -0.154(8) 1.107(8) -0.196(5) 0.17(4) Uiso 1 d

loop_
_atom_site_aniso_label
_atom_site_aniso_U_11
_atom_site_aniso_U_22
_atom_site_aniso_U_33
_atom_site_aniso_U_23
_atom_site_aniso_U_13
_atom_site_aniso_U_12
C2S2 0.152(8) 0.107(6) 0.089(6) 0.005(5) 0.000(5) -0.036(6)
C1S1 0.151(8) 0.100(6) 0.112(7) -0.009(5) 0.016(6) -0.041(6)
C1S 0.144(8) 0.117(7) 0.089(6) 0.008(5) 0.002(5) -0.022(6)
C13 0.037(2) 0.058(3) 0.051(3) -0.008(2) 0.007(2) -0.009(2)
C2S 0.079(4) 0.097(5) 0.067(4) 0.000(4) -0.008(3) 0.010(4)
C24A 0.054(3) 0.049(3) 0.046(3) -0.002(2) 0.000(2) 0.007(2)
C9B 0.056(3) 0.046(2) 0.049(3) 0.000(2) 0.007(2) 0.008(2)
C9 0.050(3) 0.061(3) 0.051(3) -0.010(2) 0.013(2) -0.015(2)
C10B 0.061(3) 0.046(3) 0.047(3) -0.003(2) 0.003(2) 0.003(2)
C14B 0.078(4) 0.039(2) 0.052(3) 0.003(2) 0.014(3) 0.013(2)
C20 0.049(3) 0.066(3) 0.052(3) 0.001(2) 0.005(2) -0.011(3)
C21C 0.064(3) 0.061(3) 0.054(3) 0.004(2) 0.001(3) 0.004(3)
C22A 0.053(3) 0.047(3) 0.056(3) -0.004(2) 0.001(2) 0.000(2)
C8B 0.061(3) 0.043(3) 0.056(3) 0.002(2) 0.008(2) 0.004(2)
C22 0.044(3) 0.056(3) 0.055(3) 0.003(2) 0.005(2) -0.001(2)
C12A 0.044(3) 0.069(3) 0.053(3) 0.001(2) 0.007(2) -0.010(2)
C18 0.045(3) 0.075(3) 0.055(3) -0.007(3) 0.012(2) -0.016(3)
C12B 0.073(3) 0.040(3) 0.057(3) -0.004(2) 0.001(3) 0.004(2)
C8A 0.041(3) 0.062(3) 0.057(3) -0.007(2) 0.006(2) -0.006(2)
C24 0.060(3) 0.051(3) 0.048(3) 0.004(2) 0.012(2) 0.008(2)
C18A 0.052(3) 0.076(4) 0.053(3) -0.010(3) 0.010(2) -0.020(3)
C13B 0.085(4) 0.039(2) 0.049(3) 0.000(2) 0.008(3) 0.013(2)
C22C 0.058(3) 0.059(3) 0.052(3) 0.002(2) 0.007(2) -0.005(2)
C5A 0.056(3) 0.065(3) 0.057(3) -0.003(3) -0.001(2) -0.008(3)
C9A 0.044(3) 0.055(3) 0.055(3) -0.003(2) 0.011(2) -0.009(2)
C12 0.034(2) 0.055(3) 0.061(3) -0.009(2) 0.009(2) -0.006(2)
C17A 0.055(3) 0.082(4) 0.049(3) -0.014(3) 0.006(2) -0.019(3)
C5B 0.063(3) 0.058(3) 0.058(3) -0.006(2) 0.003(3) 0.008(2)
C21 0.060(3) 0.071(3) 0.050(3) 0.004(3) 0.007(2) -0.005(3)
C18B 0.089(4) 0.053(3) 0.064(4) 0.003(3) 0.004(3) 0.023(3)
C11B 0.067(3) 0.045(3) 0.053(3) 0.000(2) 0.006(2) 0.000(2)
C2B 0.086(4) 0.092(4) 0.054(3) 0.009(3) 0.009(3) -0.004(4)
C10 0.063(3) 0.079(4) 0.049(3) -0.006(3) 0.010(2) -0.019(3)
C11A 0.050(3) 0.062(3) 0.053(3) -0.004(2) 0.013(2) -0.004(2)
C21A 0.056(3) 0.059(3) 0.059(3) -0.007(2) 0.001(2) -0.007(3)
C13C 0.066(3) 0.041(2) 0.050(3) 0.001(2) 0.003(2) 0.011(2)
C14 0.038(2) 0.056(3) 0.059(3) -0.004(2) 0.008(2) -0.006(2)
C15 0.055(3) 0.086(4) 0.071(4) -0.007(3) 0.002(3) 0.012(3)
C11 0.047(3) 0.064(3) 0.054(3) -0.006(2) 0.006(2) -0.002(2)
C18C 0.088(4) 0.047(3) 0.063(3) -0.003(2) 0.008(3) 0.014(3)
C21B 0.085(4) 0.056(3) 0.055(3) -0.009(2) 0.016(3) 0.004(3)
C14C 0.071(3) 0.040(2) 0.056(3) -0.001(2) 0.002(3) 0.000(2)
C1B 0.090(4) 0.064(3) 0.055(3) 0.002(3) 0.009(3) -0.012(3)
C23A 0.070(4) 0.077(4) 0.050(3) 0.004(3) 0.008(3) -0.023(3)
C19 0.075(4) 0.067(4) 0.083(4) -0.017(3) 0.015(3) -0.019(3)
C9C 0.084(4) 0.046(3) 0.052(3) -0.007(2) -0.004(3) 0.022(3)
C24C 0.052(3) 0.056(3) 0.047(3) 0.005(2) -0.001(2) -0.013(2)
C19A 0.082(4) 0.077(4) 0.068(4) 0.005(3) 0.006(3) -0.025(3)
C17B 0.105(5) 0.058(3) 0.044(3) 0.004(2) 0.008(3) 0.021(3)
C10A 0.065(3) 0.060(3) 0.046(3) 0.001(2) 0.009(2) -0.009(3)
C13A 0.041(3) 0.073(3) 0.046(3) -0.009(2) 0.009(2) -0.013(2)
C12C 0.067(3) 0.041(2) 0.064(3) 0.001(2) 0.008(3) 0.005(2)
C6 0.080(4) 0.085(4) 0.078(4) -0.027(3) 0.031(3) -0.004(3)
C11C 0.065(3) 0.052(3) 0.070(4) -0.009(3) -0.004(3) 0.006(3)
C7A 0.059(3) 0.080(4) 0.069(4) -0.005(3) 0.009(3) 0.010(3)
C24B 0.065(3) 0.054(3) 0.042(3) -0.010(2) 0.013(2) -0.015(2)
C1A 0.089(4) 0.066(3) 0.053(3) 0.003(3) 0.019(3) 0.015(3)
C23C 0.081(4) 0.078(4) 0.047(3) -0.004(3) 0.005(3) 0.025(3)
C6B 0.082(4) 0.053(3) 0.077(4) -0.006(3) 0.000(3) -0.013(3)
C22B 0.061(3) 0.057(3) 0.052(3) -0.007(2) 0.009(2) 0.000(3)
C5 0.080(4) 0.081(4) 0.049(3) -0.012(3) 0.023(3) -0.020(3)
C23 0.067(4) 0.076(4) 0.052(3) 0.003(3) -0.003(3) -0.019(3)
C4A 0.084(4) 0.071(4) 0.059(4) 0.004(3) 0.001(3) -0.008(3)
C20A 0.059(3) 0.062(3) 0.051(3) -0.009(2) -0.001(2) -0.005(3)
C16C 0.100(5) 0.063(3) 0.070(4) -0.010(3) -0.004(3) -0.007(3)
C7B 0.069(4) 0.055(3) 0.072(4) 0.001(3) 0.013(3) -0.002(3)
C8 0.037(2) 0.061(3) 0.058(3) -0.011(2) 0.012(2) -0.006(2)
C20B 0.097(4) 0.059(3) 0.051(3) -0.006(2) 0.010(3) 0.009(3)
C8C 0.079(4) 0.045(3) 0.056(3) 0.003(2) 0.004(3) 0.013(3)
C15A 0.064(4) 0.099(5) 0.068(4) -0.022(3) 0.016(3) 0.011(3)
C17 0.046(3) 0.082(4) 0.046(3) -0.008(3) 0.008(2) -0.013(3)
C20C 0.071(4) 0.058(3) 0.049(3) 0.004(2) -0.002(3) 0.002(3)
C4B 0.073(4) 0.090(4) 0.064(4) -0.007(3) -0.004(3) -0.004(3)
C23B 0.091(4) 0.082(4) 0.042(3) -0.001(3) 0.005(3) 0.028(3)
C19C 0.069(4) 0.099(5) 0.107(6) -0.009(4) 0.017(4) 0.019(4)
C2A 0.110(5) 0.079(4) 0.059(4) -0.006(3) 0.025(4) -0.005(4)
C15B 0.107(5) 0.053(3) 0.071(4) 0.012(3) 0.019(3) 0.004(3)
C3A 0.097(5) 0.071(4) 0.051(3) -0.004(3) 0.004(3) -0.017(3)
C15C 0.091(4) 0.058(3) 0.067(4) 0.000(3) 0.001(3) -0.010(3)
C7 0.067(4) 0.072(4) 0.074(4) -0.017(3) 0.016(3) 0.006(3)
C4 0.094(5) 0.092(5) 0.053(4) -0.012(3) 0.020(3) -0.024(4)
C16B 0.127(6) 0.072(4) 0.059(4) 0.016(3) 0.022(4) 0.019(4)
C1 0.097(5) 0.096(5) 0.053(4) -0.008(3) -0.003(3) 0.004(4)
C14A 0.045(3) 0.069(3) 0.059(3) -0.010(3) 0.010(2) -0.007(2)
C7C 0.109(5) 0.065(4) 0.067(4) 0.009(3) 0.023(4) 0.014(3)
C3 0.113(6) 0.101(5) 0.044(3) -0.006(3) 0.017(4) -0.040(4)
C16 0.051(3) 0.095(4) 0.060(3) 0.003(3) 0.000(3) -0.003(3)
C3B 0.089(5) 0.092(5) 0.055(4) 0.000(3) -0.005(3) 0.005(4)
C19B 0.076(4) 0.078(4) 0.112(6) -0.016(4) -0.009(4) 0.024(4)
C16A 0.064(4) 0.124(6) 0.077(4) -0.040(4) 0.015(3) -0.008(4)
C2 0.107(6) 0.106(5) 0.064(4) 0.008(4) -0.002(4) -0.016(4)
C6A 0.063(4) 0.089(4) 0.074(4) 0.006(3) 0.004(3) 0.012(3)
C17C 0.081(4) 0.050(3) 0.052(3) 0.000(2) 0.006(3) 0.009(3)
C6C 0.183(9) 0.084(5) 0.064(4) 0.017(4) 0.039(5) 0.036(5)
O17A 0.109(4) 0.100(3) 0.040(2) -0.007(2) 0.011(2) -0.034(3)
O17 0.057(2) 0.099(3) 0.055(2) -0.018(2) 0.0063(18) -0.017(2)
O17C 0.106(4) 0.069(3) 0.054(3) 0.004(2) 0.018(2) 0.023(3)
O17B 0.127(4) 0.084(3) 0.051(2) -0.002(2) -0.010(2) 0.031(3)
O3B 0.113(4) 0.173(5) 0.056(3) 0.012(3) -0.013(3) -0.022(4)
O3 0.139(5) 0.140(5) 0.063(3) -0.017(3) -0.006(3) -0.044(4)
O3A 0.167(5) 0.093(3) 0.048(3) 0.006(2) 0.021(3) -0.006(3)
F1A 0.078(2) 0.085(2) 0.0478(17) -0.0078(15) -0.0066(15) -0.0062(17)
F1 0.081(2) 0.088(2) 0.057(2) 0.0069(16) 0.0191(16) -0.0127(18)
F50 0.088(2) 0.079(2) 0.0487(18) 0.0061(15) -0.0062(15) -0.0116(17)
F60 0.092(2) 0.080(2) 0.0520(18) -0.0164(16) 0.0133(16) -0.0022(18)
NS2 0.299(16) 0.184(10) 0.169(11) -0.022(8) -0.038(10) -0.131(11)
N1S 0.139(7) 0.121(6) 0.141(7) 0.025(5) -0.018(5) -0.031(6)
C1C 0.186(9) 0.086(5) 0.076(5) -0.028(4) -0.035(5) 0.026(5)
C2C 0.33(2) 0.117(8) 0.091(9) -0.036(7) -0.093(11) 0.057(12)
C3C 0.39(3) 0.121(9) 0.043(5) -0.015(5) -0.008(9) 0.072(14)
C4C 0.280(14) 0.116(7) 0.049(4) 0.016(5) 0.027(6) 0.069(8)
C5C 0.192(9) 0.085(5) 0.046(4) 0.012(3) 0.008(5) 0.063(6)
C10C 0.116(5) 0.068(4) 0.054(4) -0.011(3) -0.022(4) 0.031(4)
O3C 0.61(3) 0.179(8) 0.073(5) -0.053(5) 0.055(8) 0.071(12)

loop_
_atom_type_symbol
_atom_type_description
_atom_type_scat_dispersion_real
_atom_type_scat_dispersion_imag
_atom_type_scat_source
C C 0.0033 0.0016 'International Tables Vol C Tables 4.2.6.8 and 6.1.1.4'
H H 0 0 'International Tables Vol C Tables 4.2.6.8 and 6.1.1.4'
O O 0.0106 0.006 'International Tables Vol C Tables 4.2.6.8 and 6.1.1.4'
F F 0.0171 0.0103 'International Tables Vol C Tables 4.2.6.8 and 6.1.1.4'
N N 0.0061 0.0033 'International Tables Vol C Tables 4.2.6.8 and 6.1.1.4'

loop_
_geom_angle_atom_site_label_1
_geom_angle_atom_site_label_2
_geom_angle_atom_site_label_3
_geom_angle
NS2 C2S2 C1S1 177.9(15)
C2S2 C1S1 H1S1 109.5
C2S2 C1S1 H1S2 109.5
H1S1 C1S1 H1S2 109.5
C2S2 C1S1 H1S3 109.5
H1S1 C1S1 H1S3 109.5
H1S2 C1S1 H1S3 109.5
C2S C1S H1S4 109.5
C2S C1S H1S5 109.5
H1S4 C1S H1S5 109.5
C2S C1S H1S6 109.5
H1S4 C1S H1S6 109.5
H1S5 C1S H1S6 109.5
C12 C13 C14 107.5(4)
C12 C13 C18 111.4(4)
C14 C13 C18 111.7(4)
C12 C13 C17 117.9(4)
C14 C13 C17 99.4(4)
C18 C13 C17 108.4(4)
N1S C2S C1S 177.6(9)
F1A C24A C22A 120.4(5)
F1A C24A C24 119.0(4)
C22A C24A C24 120.6(5)
C8B C9B C11B 112.5(4)
C8B C9B C10B 111.9(4)
C11B C9B C10B 112.4(4)
C8B C9B H9B 106.5
C11B C9B H9B 106.5
C10B C9B H9B 106.5
C11 C9 C8 112.3(4)
C11 C9 C10 113.0(5)
C8 C9 C10 111.8(4)
C11 C9 H9 106.4
C8 C9 H9 106.4
C10 C9 H9 106.4
C5B C10B C1B 111.6(4)
C5B C10B C9B 112.9(4)
C1B C10B C9B 112.9(4)
C5B C10B H10B 106.3
C1B C10B H10B 106.3
C9B C10B H10B 106.3
C8B C14B C15B 119.2(4)
C8B C14B C13B 114.3(4)
C15B C14B C13B 103.7(5)
C8B C14B H14B 106.3
C15B C14B H14B 106.3
C13B C14B H14B 106.3
C21 C20 C17 178.0(6)
C20C C21C C22C 178.5(6)
C24A C22A C23A 118.2(5)
C24A C22A C21A 119.4(5)
C23A C22A C21A 122.5(5)
C14B C8B C7B 112.8(4)
C14B C8B C9B 109.9(4)
C7B C8B C9B 110.4(4)
C14B C8B H8B 107.9
C7B C8B H8B 107.9
C9B C8B H8B 107.9
C24 C22 C23 117.9(5)
C24 C22 C21 119.0(5)
C23 C22 C21 123.1(5)
C13A C12A C11A 110.7(4)
C13A C12A H12A 109.5
C11A C12A H12A 109.5
C13A C12A H12B 109.5
C11A C12A H12B 109.5
H12A C12A H12B 108.1
C19 C18 C13 115.7(4)
C19 C18 H18A 108.4
C13 C18 H18A 108.4
C19 C18 H18B 108.4
C13 C18 H18B 108.4
H18A C18 H18B 107.4
C13B C12B C11B 110.9(4)
C13B C12B H12C 109.5
C11B C12B H12C 109.5
C13B C12B H12D 109.5
C11B C12B H12D 109.5
H12C C12B H12D 108
C14A C8A C7A 113.2(4)
C14A C8A C9A 110.2(4)
C7A C8A C9A 110.4(4)
C14A C8A H8A 107.6
C7A C8A H8A 107.6
C9A C8A H8A 107.6
F1 C24 C22 120.1(5)
F1 C24 C24A 117.7(5)
C22 C24 C24A 122.3(5)
C19A C18A C13A 115.7(4)
C19A C18A H18C 108.4
C13A C18A H18C 108.4
C19A C18A H18D 108.4
C13A C18A H18D 108.4
H18C C18A H18D 107.4
C12B C13B C18B 112.5(5)
C12B C13B C14B 107.3(4)
C18B C13B C14B 112.3(4)
C12B C13B C17B 116.8(4)
C18B C13B C17B 107.9(4)
C14B C13B C17B 99.4(5)
C23C C22C C24C 117.1(5)
C23C C22C C21C 122.6(5)
C24C C22C C21C 120.3(5)
C4A C5A C6A 120.3(5)
C4A C5A C10A 122.3(5)
C6A C5A C10A 117.3(5)
C8A C9A C10A 112.0(4)
C8A C9A C11A 112.3(4)
C10A C9A C11A 111.5(4)
C8A C9A H9A 106.9
C10A C9A H9A 106.9
C11A C9A H9A 106.9
C13 C12 C11 110.2(4)
C13 C12 H12E 109.6
C11 C12 H12E 109.6
C13 C12 H12F 109.6
C11 C12 H12F 109.6
H12E C12 H12F 108.1
O17A C17A C20A 107.5(4)
O17A C17A C16A 112.3(5)
C20A C17A C16A 110.8(5)
O17A C17A C13A 111.1(5)
C20A C17A C13A 111.3(4)
C16A C17A C13A 104.0(4)
C4B C5B C10B 122.2(5)
C4B C5B C6B 120.0(5)
C10B C5B C6B 117.6(5)
C20 C21 C22 172.6(6)
C19B C18B C13B 116.7(5)
C19B C18B H18E 108.1
C13B C18B H18E 108.1
C19B C18B H18F 108.1
C13B C18B H18F 108.1
H18E C18B H18F 107.3
C12B C11B C9B 112.8(4)
C12B C11B H11A 109
C9B C11B H11A 109
C12B C11B H11B 109
C9B C11B H11B 109
H11A C11B H11B 107.8
C3B C2B C1B 112.9(5)
C3B C2B H2B1 109
C1B C2B H2B1 109
C3B C2B H2B2 109
C1B C2B H2B2 109
H2B1 C2B H2B2 107.8
C5 C10 C1 112.7(5)
C5 C10 C9 110.3(5)
C1 C10 C9 112.4(5)
C5 C10 H10 107.1
C1 C10 H10 107.1
C9 C10 H10 107.1
C12A C11A C9A 112.8(4)
C12A C11A H11C 109
C9A C11A H11C 109
C12A C11A H11D 109
C9A C11A H11D 109
H11C C11A H11D 107.8
C20A C21A C22A 177.3(6)
C12C C13C C14C 107.1(4)
C12C C13C C18C 111.4(4)
C14C C13C C18C 112.0(4)
C12C C13C C17C 117.2(4)
C14C C13C C17C 99.8(4)
C18C C13C C17C 108.7(4)
C8 C14 C15 119.6(4)
C8 C14 C13 115.4(4)
C15 C14 C13 103.1(4)
C8 C14 H14 105.9
C15 C14 H14 105.9
C13 C14 H14 105.9
C14 C15 C16 104.8(4)
C14 C15 H15A 110.8
C16 C15 H15A 110.8
C14 C15 H15B 110.8
C16 C15 H15B 110.8
H15A C15 H15B 108.9
C9 C11 C12 113.3(4)
C9 C11 H11E 108.9
C12 C11 H11E 108.9
C9 C11 H11F 108.9
C12 C11 H11F 108.9
H11E C11 H11F 107.7
C19C C18C C13C 116.7(5)
C19C C18C H18G 108.1
C13C C18C H18G 108.1
C19C C18C H18H 108.1
C13C C18C H18H 108.1
H18G C18C H18H 107.3
C20B C21B C22B 176.5(6)
C8C C14C C13C 116.2(5)
C8C C14C C15C 118.4(4)
C13C C14C C15C 104.0(4)
C8C C14C H14C 105.7
C13C C14C H14C 105.7
C15C C14C H14C 105.7
C2B C1B C10B 111.9(5)
C2B C1B H1B1 109.2
C10B C1B H1B1 109.2
C2B C1B H1B2 109.2
C10B C1B H1B2 109.2
H1B1 C1B H1B2 107.9
C23 C23A C22A 121.0(5)
C23 C23A H23A 119.5
C22A C23A H23A 119.5
C18 C19 H19A 109.5
C18 C19 H19B 109.5
H19A C19 H19B 109.5
C18 C19 H19C 109.5
H19A C19 H19C 109.5
H19B C19 H19C 109.5
C11C C9C C10C 114.6(5)
C11C C9C C8C 112.7(4)
C10C C9C C8C 110.3(5)
C11C C9C H9C 106.2
C10C C9C H9C 106.2
C8C C9C H9C 106.2
F50 C24C C24B 118.9(5)
F50 C24C C22C 119.5(5)
C24B C24C C22C 121.6(5)
C18A C19A H19D 109.5
C18A C19A H19E 109.5
H19D C19A H19E 109.5
C18A C19A H19F 109.5
H19D C19A H19F 109.5
H19E C19A H19F 109.5
O17B C17B C20B 106.0(5)
O17B C17B C16B 114.2(5)
C20B C17B C16B 108.6(5)
O17B C17B C13B 115.0(5)
C20B C17B C13B 110.4(4)
C16B C17B C13B 102.5(4)
C5A C10A C1A 111.7(4)
C5A C10A C9A 111.0(4)
C1A C10A C9A 112.8(5)
C5A C10A H10A 107
C1A C10A H10A 107
C9A C10A H10A 107
C12A C13A C14A 107.3(4)
C12A C13A C18A 111.4(4)
C14A C13A C18A 112.0(4)
C12A C13A C17A 118.2(4)
C14A C13A C17A 100.2(4)
C18A C13A C17A 107.2(4)
C11C C12C C13C 110.6(4)
C11C C12C H12G 109.5
C13C C12C H12G 109.5
C11C C12C H12H 109.5
C13C C12C H12H 109.5
H12G C12C H12H 108.1
C5 C6 C7 113.8(5)
C5 C6 H6A 108.8
C7 C6 H6A 108.8
C5 C6 H6B 108.8
C7 C6 H6B 108.8
H6A C6 H6B 107.7
C9C C11C C12C 113.5(5)
C9C C11C H11G 108.9
C12C C11C H11G 108.9
C9C C11C H11H 108.9
C12C C11C H11H 108.9
H11G C11C H11H 107.7
C6A C7A C8A 110.7(5)
C6A C7A H7A1 109.5
C8A C7A H7A1 109.5
C6A C7A H7A2 109.5
C8A C7A H7A2 109.5
H7A1 C7A H7A2 108.1
F60 C24B C24C 118.6(5)
F60 C24B C22B 119.5(5)
C24C C24B C22B 121.8(4)
C10A C1A C2A 113.5(5)
C10A C1A H1A1 108.9
C2A C1A H1A1 108.9
C10A C1A H1A2 108.9
C2A C1A H1A2 108.9
H1A1 C1A H1A2 107.7
C23B C23C C22C 121.1(5)
C23B C23C H23C 119.5
C22C C23C H23C 119.5
C5B C6B C7B 114.5(5)
C5B C6B H6B1 108.6
C7B C6B H6B1 108.6
C5B C6B H6B2 108.6
C7B C6B H6B2 108.6
H6B1 C6B H6B2 107.6
C24B C22B C23B 117.0(5)
C24B C22B C21B 120.1(5)
C23B C22B C21B 122.9(5)
C4 C5 C10 122.4(6)
C4 C5 C6 121.5(6)
C10 C5 C6 116.1(5)
C23A C23 C22 120.1(5)
C23A C23 H23 119.9
C22 C23 H23 119.9
C5A C4A C3A 123.7(6)
C5A C4A H4A 118.1
C3A C4A H4A 118.1
C21A C20A C17A 175.3(6)
C15C C16C C17C 106.5(5)
C15C C16C H16A 110.4
C17C C16C H16A 110.4
C15C C16C H16B 110.4
C17C C16C H16B 110.4
H16A C16C H16B 108.6
C6B C7B C8B 111.7(5)
C6B C7B H7B1 109.3
C8B C7B H7B1 109.3
C6B C7B H7B2 109.3
C8B C7B H7B2 109.3
H7B1 C7B H7B2 107.9
C14 C8 C7 112.4(4)
C14 C8 C9 109.9(4)
C7 C8 C9 110.8(4)
C14 C8 H8 107.9
C7 C8 H8 107.9
C9 C8 H8 107.9
C21B C20B C17B 179.1(7)
C14C C8C C7C 112.2(5)
C14C C8C C9C 109.1(4)
C7C C8C C9C 111.0(5)
C14C C8C H8C 108.1
C7C C8C H8C 108.1
C9C C8C H8C 108.1
C14A C15A C16A 104.0(5)
C14A C15A H15C 111
C16A C15A H15C 111
C14A C15A H15D 111
C16A C15A H15D 111
H15C C15A H15D 109
O17 C17 C20 109.4(4)
O17 C17 C16 109.1(4)
C20 C17 C16 110.6(5)
O17 C17 C13 114.5(5)
C20 C17 C13 110.0(4)
C16 C17 C13 103.1(4)
C21C C20C C17C 177.4(6)
C5B C4B C3B 122.8(6)
C5B C4B H4B 118.6
C3B C4B H4B 118.6
C23C C23B C22B 121.3(5)
C23C C23B H23B 119.3
C22B C23B H23B 119.3
C18C C19C H19G 109.5
C18C C19C H19H 109.5
H19G C19C H19H 109.5
C18C C19C H19I 109.5
H19G C19C H19I 109.5
H19H C19C H19I 109.5
C3A C2A C1A 112.7(5)
C3A C2A H2A1 109
C1A C2A H2A1 109
C3A C2A H2A2 109
C1A C2A H2A2 109
H2A1 C2A H2A2 107.8
C16B C15B C14B 104.0(5)
C16B C15B H15E 111
C14B C15B H15E 111
C16B C15B H15F 111
C14B C15B H15F 111
H15E C15B H15F 109
O3A C3A C4A 121.6(6)
O3A C3A C2A 122.0(6)
C4A C3A C2A 116.3(5)
C14C C15C C16C 103.8(4)
C14C C15C H15G 111
C16C C15C H15G 111
C14C C15C H15H 111
C16C C15C H15H 111
H15G C15C H15H 109
C8 C7 C6 111.8(5)
C8 C7 H7A 109.3
C6 C7 H7A 109.3
C8 C7 H7B 109.3
C6 C7 H7B 109.3
H7A C7 H7B 107.9
C5 C4 C3 123.1(7)
C5 C4 H4 118.4
C3 C4 H4 118.4
C15B C16B C17B 107.9(5)
C15B C16B H16C 110.1
C17B C16B H16C 110.1
C15B C16B H16D 110.1
C17B C16B H16D 110.1
H16C C16B H16D 108.4
C2 C1 C10 112.9(6)
C2 C1 H1A 109
C10 C1 H1A 109
C2 C1 H1B 109
C10 C1 H1B 109
H1A C1 H1B 107.8
C8A C14A C15A 118.7(5)
C8A C14A C13A 114.3(4)
C15A C14A C13A 104.5(5)
C8A C14A H14A 106.1
C15A C14A H14A 106.1
C13A C14A H14A 106.1
C6C C7C C8C 112.8(6)
C6C C7C H7C1 109
C8C C7C H7C1 109
C6C C7C H7C2 109
C8C C7C H7C2 109
H7C1 C7C H7C2 107.8
O3 C3 C4 123.3(8)
O3 C3 C2 120.7(8)
C4 C3 C2 115.9(6)
C17 C16 C15 107.1(4)
C17 C16 H16E 110.3
C15 C16 H16E 110.3
C17 C16 H16F 110.3
C15 C16 H16F 110.3
H16E C16 H16F 108.5
O3B C3B C4B 122.0(7)
O3B C3B C2B 120.6(7)
C4B C3B C2B 117.2(5)
C18B C19B H19J 109.5
C18B C19B H19K 109.5
H19J C19B H19K 109.5
C18B C19B H19L 109.5
H19J C19B H19L 109.5
H19K C19B H19L 109.5
C15A C16A C17A 107.8(5)
C15A C16A H16G 110.2
C17A C16A H16G 110.2
C15A C16A H16H 110.2
C17A C16A H16H 110.2
H16G C16A H16H 108.5
C3 C2 C1 109.6(6)
C3 C2 H2A 109.8
C1 C2 H2A 109.8
C3 C2 H2B 109.8
C1 C2 H2B 109.8
H2A C2 H2B 108.2
C5A C6A C7A 112.2(5)
C5A C6A H6A1 109.2
C7A C6A H6A1 109.2
C5A C6A H6A2 109.2
C7A C6A H6A2 109.2
H6A1 C6A H6A2 107.9
O17C C17C C20C 108.9(4)
O17C C17C C13C 116.2(5)
C20C C17C C13C 111.5(4)
O17C C17C C16C 108.2(5)
C20C C17C C16C 108.7(5)
C13C C17C C16C 102.9(4)
C5C C6C C7C 113.3(6)
C5C C6C H6C1 108.9
C7C C6C H6C1 108.9
C5C C6C H6C2 108.9
C7C C6C H6C2 108.9
H6C1 C6C H6C2 107.7
C17A O17A H17A 103(4)
C17 O17 H17 106(3)
C17C O17C H17C 120(8)
C17B O17B H17B 113(8)
C2C C1C C10C 112.7(9)
C2C C1C H1C1 109.1
C10C C1C H1C1 109.1
C2C C1C H1C2 109.1
C10C C1C H1C2 109.1
H1C1 C1C H1C2 107.8
C3C C2C C1C 109.7(12)
C3C C2C H2C1 109.7
C1C C2C H2C1 109.7
C3C C2C H2C2 109.7
C1C C2C H2C2 109.7
H2C1 C2C H2C2 108.2
O3C C3C C2C 123(2)
O3C C3C C4C 120.4(19)
C2C C3C C4C 115.8(11)
C5C C4C C3C 121.6(12)
C5C C4C H4C 119.2
C3C C4C H4C 119.2
C4C C5C C6C 122.0(10)
C4C C5C C10C 122.0(10)
C6C C5C C10C 116.0(6)
C5C C10C C9C 110.2(6)
C5C C10C C1C 112.4(7)
C9C C10C C1C 111.1(6)
C5C C10C H10C 107.6
C9C C10C H10C 107.6
C1C C10C H10C 107.6

loop_
_geom_bond_atom_site_label_1
_geom_bond_atom_site_label_2
_geom_bond_distance
C2S2 NS2 1.103(12)
C2S2 C1S1 1.392(12)
C1S1 H1S1 0.96
C1S1 H1S2 0.96
C1S1 H1S3 0.96
C1S C2S 1.411(12)
C1S H1S4 0.96
C1S H1S5 0.96
C1S H1S6 0.96
C13 C12 1.529(7)
C13 C14 1.549(7)
C13 C18 1.560(7)
C13 C17 1.572(7)
C2S N1S 1.134(10)
C24A F1A 1.341(6)
C24A C22A 1.367(7)
C24A C24 1.382(7)
C9B C8B 1.525(7)
C9B C11B 1.536(7)
C9B C10B 1.541(7)
C9B H9B 0.98
C9 C11 1.519(7)
C9 C8 1.536(7)
C9 C10 1.548(7)
C9 H9 0.98
C10B C5B 1.492(8)
C10B C1B 1.531(7)
C10B H10B 0.98
C14B C8B 1.513(7)
C14B C15B 1.547(7)
C14B C13B 1.550(8)
C14B H14B 0.98
C20 C21 1.204(7)
C20 C17 1.461(7)
C21C C20C 1.182(7)
C21C C22C 1.431(8)
C22A C23A 1.390(7)
C22A C21A 1.436(7)
C8B C7B 1.521(8)
C8B H8B 0.98
C22 C24 1.362(7)
C22 C23 1.392(7)
C22 C21 1.429(7)
C12A C13A 1.523(7)
C12A C11A 1.531(7)
C12A H12A 0.97
C12A H12B 0.97
C18 C19 1.526(8)
C18 H18A 0.97
C18 H18B 0.97
C12B C13B 1.515(7)
C12B C11B 1.527(7)
C12B H12C 0.97
C12B H12D 0.97
C8A C14A 1.513(7)
C8A C7A 1.518(8)
C8A C9A 1.522(7)
C8A H8A 0.98
C24 F1 1.357(6)
C18A C19A 1.531(9)
C18A C13A 1.555(7)
C18A H18C 0.97
C18A H18D 0.97
C13B C18B 1.543(7)
C13B C17B 1.578(7)
C22C C23C 1.391(8)
C22C C24C 1.394(7)
C5A C4A 1.352(8)
C5A C6A 1.508(8)
C5A C10A 1.508(8)
C9A C10A 1.543(7)
C9A C11A 1.552(7)
C9A H9A 0.98
C12 C11 1.529(7)
C12 H12E 0.97
C12 H12F 0.97
C17A O17A 1.425(7)
C17A C20A 1.470(8)
C17A C16A 1.547(9)
C17A C13A 1.573(7)
C5B C4B 1.346(8)
C5B C6B 1.498(8)
C18B C19B 1.534(9)
C18B H18E 0.97
C18B H18F 0.97
C11B H11A 0.97
C11B H11B 0.97
C2B C3B 1.465(9)
C2B C1B 1.525(8)
C2B H2B1 0.97
C2B H2B2 0.97
C10 C5 1.504(9)
C10 C1 1.526(9)
C10 H10 0.98
C11A H11C 0.97
C11A H11D 0.97
C21A C20A 1.195(7)
C13C C12C 1.528(7)
C13C C14C 1.533(8)
C13C C18C 1.552(7)
C13C C17C 1.553(7)
C14 C8 1.510(7)
C14 C15 1.528(8)
C14 H14 0.98
C15 C16 1.534(8)
C15 H15A 0.97
C15 H15B 0.97
C11 H11E 0.97
C11 H11F 0.97
C18C C19C 1.532(9)
C18C H18G 0.97
C18C H18H 0.97
C21B C20B 1.198(8)
C21B C22B 1.419(8)
C14C C8C 1.510(7)
C14C C15C 1.545(8)
C14C H14C 0.98
C1B H1B1 0.97
C1B H1B2 0.97
C23A C23 1.389(8)
C23A H23A 0.93
C19 H19A 0.96
C19 H19B 0.96
C19 H19C 0.96
C9C C11C 1.511(8)
C9C C10C 1.532(8)
C9C C8C 1.533(8)
C9C H9C 0.98
C24C F50 1.344(6)
C24C C24B 1.366(7)
C19A H19D 0.96
C19A H19E 0.96
C19A H19F 0.96
C17B O17B 1.414(8)
C17B C20B 1.479(8)
C17B C16B 1.563(9)
C10A C1A 1.514(8)
C10A H10A 0.98
C13A C14A 1.545(8)
C12C C11C 1.518(8)
C12C H12G 0.97
C12C H12H 0.97
C6 C5 1.504(10)
C6 C7 1.523(9)
C6 H6A 0.97
C6 H6B 0.97
C11C H11G 0.97
C11C H11H 0.97
C7A C6A 1.515(9)
C7A H7A1 0.97
C7A H7A2 0.97
C24B F60 1.340(5)
C24B C22B 1.380(7)
C1A C2A 1.532(8)
C1A H1A1 0.97
C1A H1A2 0.97
C23C C23B 1.378(8)
C23C H23C 0.93
C6B C7B 1.515(8)
C6B H6B1 0.97
C6B H6B2 0.97
C22B C23B 1.402(7)
C5 C4 1.327(8)
C23 H23 0.93
C4A C3A 1.446(9)
C4A H4A 0.93
C16C C15C 1.547(9)
C16C C17C 1.563(8)
C16C H16A 0.97
C16C H16B 0.97
C7B H7B1 0.97
C7B H7B2 0.97
C8 C7 1.516(7)
C8 H8 0.98
C8C C7C 1.521(9)
C8C H8C 0.98
C15A C14A 1.530(7)
C15A C16A 1.534(9)
C15A H15C 0.97
C15A H15D 0.97
C17 O17 1.430(6)
C17 C16 1.531(8)
C20C C17C 1.485(8)
C4B C3B 1.461(10)
C4B H4B 0.93
C23B H23B 0.93
C19C H19G 0.96
C19C H19H 0.96
C19C H19I 0.96
C2A C3A 1.468(9)
C2A H2A1 0.97
C2A H2A2 0.97
C15B C16B 1.524(9)
C15B H15E 0.97
C15B H15F 0.97
C3A O3A 1.226(7)
C15C H15G 0.97
C15C H15H 0.97
C7 H7A 0.97
C7 H7B 0.97
C4 C3 1.446(11)
C4 H4 0.93
C16B H16C 0.97
C16B H16D 0.97
C1 C2 1.518(9)
C1 H1A 0.97
C1 H1B 0.97
C14A H14A 0.98
C7C C6C 1.517(10)
C7C H7C1 0.97
C7C H7C2 0.97
C3 O3 1.223(8)
C3 C2 1.494(11)
C16 H16E 0.97
C16 H16F 0.97
C3B O3B 1.230(7)
C19B H19J 0.96
C19B H19K 0.96
C19B H19L 0.96
C16A H16G 0.97
C16A H16H 0.97
C2 H2A 0.97
C2 H2B 0.97
C6A H6A1 0.97
C6A H6A2 0.97
C17C O17C 1.407(7)
C6C C5C 1.483(13)
C6C H6C1 0.97
C6C H6C2 0.97
O17A H17A 0.85(7)
O17 H17 0.91(6)
O17C H17C 0.66(8)
O17B H17B 0.86(11)
C1C C2C 1.518(14)
C1C C10C 1.546(10)
C1C H1C1 0.97
C1C H1C2 0.97
C2C C3C 1.41(2)
C2C H2C1 0.97
C2C H2C2 0.97
C3C O3C 1.223(13)
C3C C4C 1.49(2)
C4C C5C 1.348(10)
C4C H4C 0.93
C5C C10C 1.493(12)
C10C H10C 0.98

loop_
_geom_torsion_atom_site_label_1
_geom_torsion_atom_site_label_2
_geom_torsion_atom_site_label_3
_geom_torsion_atom_site_label_4
_geom_torsion
C8B C9B C10B C5B -48.5(6)
C11B C9B C10B C5B -176.2(4)
C8B C9B C10B C1B -176.3(5)
C11B C9B C10B C1B 56.0(6)
F1A C24A C22A C23A -178.8(5)
C24 C24A C22A C23A 1.1(7)
F1A C24A C22A C21A 2.5(7)
C24 C24A C22A C21A -177.5(5)
C15B C14B C8B C7B -57.6(6)
C13B C14B C8B C7B 179.1(4)
C15B C14B C8B C9B 178.8(5)
C13B C14B C8B C9B 55.5(5)
C11B C9B C8B C14B -49.8(6)
C10B C9B C8B C14B -177.4(4)
C11B C9B C8B C7B -174.8(4)
C10B C9B C8B C7B 57.6(5)
C12 C13 C18 C19 -41.5(6)
C14 C13 C18 C19 -161.7(5)
C17 C13 C18 C19 89.8(6)
C23 C22 C24 F1 179.9(5)
C21 C22 C24 F1 -1.1(7)
C23 C22 C24 C24A -1.3(8)
C21 C22 C24 C24A 177.7(5)
F1A C24A C24 F1 -1.3(7)
C22A C24A C24 F1 178.7(4)
F1A C24A C24 C22 179.8(4)
C22A C24A C24 C22 -0.1(7)
C11B C12B C13B C18B -66.2(6)
C11B C12B C13B C14B 57.8(6)
C11B C12B C13B C17B 168.2(5)
C8B C14B C13B C12B -59.6(5)
C15B C14B C13B C12B 169.1(4)
C8B C14B C13B C18B 64.5(6)
C15B C14B C13B C18B -66.8(5)
C8B C14B C13B C17B 178.4(4)
C15B C14B C13B C17B 47.1(5)
C14A C8A C9A C10A -175.8(4)
C7A C8A C9A C10A 58.4(5)
C14A C8A C9A C11A -49.5(6)
C7A C8A C9A C11A -175.2(4)
C14 C13 C12 C11 56.9(5)
C18 C13 C12 C11 -65.7(5)
C17 C13 C12 C11 168.1(4)
C1B C10B C5B C4B -15.9(7)
C9B C10B C5B C4B -144.3(6)
C1B C10B C5B C6B 168.4(5)
C9B C10B C5B C6B 40.0(6)
C12B C13B C18B C19B -41.7(7)
C14B C13B C18B C19B -162.9(5)
C17B C13B C18B C19B 88.5(6)
C13B C12B C11B C9B -56.3(6)
C8B C9B C11B C12B 51.6(5)
C10B C9B C11B C12B 179.0(4)
C11 C9 C10 C5 178.9(4)
C8 C9 C10 C5 -53.3(6)
C11 C9 C10 C1 52.3(6)
C8 C9 C10 C1 -179.9(5)
C13A C12A C11A C9A -56.0(6)
C8A C9A C11A C12A 51.1(5)
C10A C9A C11A C12A 177.8(4)
C12 C13 C14 C8 -57.9(5)
C18 C13 C14 C8 64.6(5)
C17 C13 C14 C8 178.8(4)
C12 C13 C14 C15 169.9(4)
C18 C13 C14 C15 -67.7(5)
C17 C13 C14 C15 46.5(5)
C8 C14 C15 C16 -163.3(5)
C13 C14 C15 C16 -33.5(6)
C8 C9 C11 C12 53.1(6)
C10 C9 C11 C12 -179.3(4)
C13 C12 C11 C9 -57.7(5)
C12C C13C C18C C19C -43.7(7)
C14C C13C C18C C19C -163.7(5)
C17C C13C C18C C19C 86.9(6)
C12C C13C C14C C8C -58.0(5)
C18C C13C C14C C8C 64.4(6)
C17C C13C C14C C8C 179.4(4)
C12C C13C C14C C15C 170.0(4)
C18C C13C C14C C15C -67.5(6)
C17C C13C C14C C15C 47.4(5)
C3B C2B C1B C10B -52.7(8)
C5B C10B C1B C2B 45.7(7)
C9B C10B C1B C2B 174.1(5)
C24A C22A C23A C23 -0.7(8)
C21A C22A C23A C23 177.9(5)
C23C C22C C24C F50 179.8(5)
C21C C22C C24C F50 0.0(7)
C23C C22C C24C C24B -0.8(8)
C21C C22C C24C C24B 179.4(5)
C12B C13B C17B O17B 79.4(6)
C18B C13B C17B O17B -48.4(6)
C14B C13B C17B O17B -165.7(5)
C12B C13B C17B C20B -40.5(7)
C18B C13B C17B C20B -168.3(5)
C14B C13B C17B C20B 74.4(5)
C12B C13B C17B C16B -156.1(5)
C18B C13B C17B C16B 76.1(6)
C14B C13B C17B C16B -41.1(5)
C4A C5A C10A C1A -12.8(8)
C6A C5A C10A C1A 171.0(5)
C4A C5A C10A C9A -139.6(5)
C6A C5A C10A C9A 44.2(6)
C8A C9A C10A C5A -49.4(6)
C11A C9A C10A C5A -176.2(4)
C8A C9A C10A C1A -175.6(5)
C11A C9A C10A C1A 57.6(6)
C11A C12A C13A C14A 58.1(5)
C11A C12A C13A C18A -64.9(6)
C11A C12A C13A C17A 170.4(5)
C19A C18A C13A C12A -41.4(6)
C19A C18A C13A C14A -161.6(5)
C19A C18A C13A C17A 89.4(6)
O17A C17A C13A C12A 86.5(6)
C20A C17A C13A C12A -33.3(7)
C16A C17A C13A C12A -152.5(5)
O17A C17A C13A C14A -157.4(4)
C20A C17A C13A C14A 82.8(5)
C16A C17A C13A C14A -36.4(5)
O17A C17A C13A C18A -40.3(6)
C20A C17A C13A C18A -160.1(5)
C16A C17A C13A C18A 80.6(6)
C14C C13C C12C C11C 56.3(6)
C18C C13C C12C C11C -66.5(6)
C17C C13C C12C C11C 167.4(5)
C10C C9C C11C C12C -179.9(4)
C8C C9C C11C C12C 52.8(6)
C13C C12C C11C C9C -57.0(6)
C14A C8A C7A C6A 176.4(5)
C9A C8A C7A C6A -59.5(6)
F50 C24C C24B F60 -1.0(7)
C22C C24C C24B F60 179.6(4)
F50 C24C C24B C22B 179.9(4)
C22C C24C C24B C22B 0.5(8)
C5A C10A C1A C2A 40.9(7)
C9A C10A C1A C2A 166.6(5)
C24C C22C C23C C23B 0.1(9)
C21C C22C C23C C23B 179.9(6)
C4B C5B C6B C7B 144.1(6)
C10B C5B C6B C7B -40.2(7)
F60 C24B C22B C23B -178.6(5)
C24C C24B C22B C23B 0.5(8)
F60 C24B C22B C21B 1.2(7)
C24C C24B C22B C21B -179.7(5)
C1 C10 C5 C4 -6.1(8)
C9 C10 C5 C4 -132.5(6)
C1 C10 C5 C6 174.6(5)
C9 C10 C5 C6 48.2(6)
C7 C6 C5 C4 133.8(6)
C7 C6 C5 C10 -46.9(7)
C22A C23A C23 C22 -0.8(9)
C24 C22 C23 C23A 1.8(8)
C21 C22 C23 C23A -177.2(5)
C6A C5A C4A C3A 170.6(6)
C10A C5A C4A C3A -5.6(9)
C5B C6B C7B C8B 47.9(7)
C14B C8B C7B C6B 179.7(4)
C9B C8B C7B C6B -57.0(6)
C15 C14 C8 C7 -58.5(6)
C13 C14 C8 C7 177.5(4)
C15 C14 C8 C9 177.6(5)
C13 C14 C8 C9 53.6(5)
C11 C9 C8 C14 -49.2(5)
C10 C9 C8 C14 -177.4(4)
C11 C9 C8 C7 -174.0(4)
C10 C9 C8 C7 57.8(6)
C13C C14C C8C C7C 177.4(5)
C15C C14C C8C C7C -57.7(7)
C13C C14C C8C C9C 54.0(6)
C15C C14C C8C C9C 178.9(5)
C11C C9C C8C C14C -48.9(6)
C10C C9C C8C C14C -178.4(5)
C11C C9C C8C C7C -173.0(5)
C10C C9C C8C C7C 57.5(7)
C12 C13 C17 O17 84.1(5)
C14 C13 C17 O17 -160.3(4)
C18 C13 C17 O17 -43.5(5)
C12 C13 C17 C20 -39.5(6)
C14 C13 C17 C20 76.1(5)
C18 C13 C17 C20 -167.2(4)
C12 C13 C17 C16 -157.5(4)
C14 C13 C17 C16 -42.0(5)
C18 C13 C17 C16 74.8(5)
C10B C5B C4B C3B -9.1(9)
C6B C5B C4B C3B 166.5(6)
C22C C23C C23B C22B 0.9(10)
C24B C22B C23B C23C -1.2(9)
C21B C22B C23B C23C 179.0(6)
C10A C1A C2A C3A -52.7(8)
C8B C14B C15B C16B -162.9(5)
C13B C14B C15B C16B -34.5(6)
C5A C4A C3A O3A 178.6(6)
C5A C4A C3A C2A -5.8(9)
C1A C2A C3A O3A -150.3(6)
C1A C2A C3A C4A 34.2(8)
C8C C14C C15C C16C -163.5(5)
C13C C14C C15C C16C -32.8(6)
C17C C16C C15C C14C 5.2(7)
C14 C8 C7 C6 -178.1(5)
C9 C8 C7 C6 -54.7(6)
C5 C6 C7 C8 49.0(7)
C10 C5 C4 C3 -7.6(9)
C6 C5 C4 C3 171.7(6)
C14B C15B C16B C17B 7.7(7)
O17B C17B C16B C15B 146.3(5)
C20B C17B C16B C15B -95.6(6)
C13B C17B C16B C15B 21.2(7)
C5 C10 C1 C2 38.1(8)
C9 C10 C1 C2 163.4(6)
C7A C8A C14A C15A -55.8(7)
C9A C8A C14A C15A -180.0(5)
C7A C8A C14A C13A -179.9(4)
C9A C8A C14A C13A 55.9(6)
C16A C15A C14A C8A -164.0(5)
C16A C15A C14A C13A -35.2(6)
C12A C13A C14A C8A -60.1(5)
C18A C13A C14A C8A 62.5(5)
C17A C13A C14A C8A 175.9(4)
C12A C13A C14A C15A 168.5(4)
C18A C13A C14A C15A -68.9(5)
C17A C13A C14A C15A 44.5(5)
C14C C8C C7C C6C -174.8(5)
C9C C8C C7C C6C -52.5(7)
C5 C4 C3 O3 170.1(6)
C5 C4 C3 C2 -12.2(9)
O17 C17 C16 C15 144.5(5)
C20 C17 C16 C15 -95.1(6)
C13 C17 C16 C15 22.4(6)
C14 C15 C16 C17 6.5(6)
C5B C4B C3B O3B -171.8(7)
C5B C4B C3B C2B 2.5(10)
C1B C2B C3B O3B -157.1(7)
C1B C2B C3B C4B 28.5(9)
C14A C15A C16A C17A 11.4(7)
O17A C17A C16A C15A 136.2(5)
C20A C17A C16A C15A -103.6(6)
C13A C17A C16A C15A 16.0(7)
O3 C3 C2 C1 -139.1(7)
C4 C3 C2 C1 43.1(8)
C10 C1 C2 C3 -56.2(8)
C4A C5A C6A C7A 137.3(6)
C10A C5A C6A C7A -46.4(7)
C8A C7A C6A C5A 52.5(7)
C12C C13C C17C O17C 83.8(6)
C14C C13C C17C O17C -161.1(4)
C18C C13C C17C O17C -43.6(6)
C12C C13C C17C C20C -41.9(7)
C14C C13C C17C C20C 73.3(5)
C18C C13C C17C C20C -169.3(5)
C12C C13C C17C C16C -158.2(5)
C14C C13C C17C C16C -43.1(5)
C18C C13C C17C C16C 74.3(5)
C15C C16C C17C O17C 147.2(5)
C15C C16C C17C C20C -94.7(6)
C15C C16C C17C C13C 23.7(6)
C8C C7C C6C C5C 46.6(9)
C10C C1C C2C C3C -58.7(14)
C1C C2C C3C O3C -139.5(12)
C1C C2C C3C C4C 48.6(16)
O3C C3C C4C C5C 171.3(11)
C2C C3C C4C C5C -16.5(17)
C3C C4C C5C C6C 172.8(9)
C3C C4C C5C C10C -8.0(13)
C7C C6C C5C C4C 131.9(8)
C7C C6C C5C C10C -47.3(10)
C4C C5C C10C C9C -127.2(8)
C6C C5C C10C C9C 52.0(8)
C4C C5C C10C C1C -2.6(10)
C6C C5C C10C C1C 176.6(6)
C11C C9C C10C C5C 175.4(5)
C8C C9C C10C C5C -56.2(6)
C11C C9C C10C C1C 50.1(8)
C8C C9C C10C C1C 178.5(6)
C2C C1C C10C C5C 35.3(11)
C2C C1C C10C C9C 159.4(9)
